data_4081647
loop_
_publ_author_name
'Liu, Bo'
'Chen, Congyan'
'Zhang, Yuejiao'
'Liu, Xiaolong'
'Chen, Wanzhi'

_publ_section_title
;
 Dinuclear Copper(I) Complexes of Phenanthrolinyl-Functionalized NHC
 Ligands
;
_journal_issue 19
_journal_name_full Organometallics
_journal_page_first 5451
_journal_paper_doi 10.1021/om400738c
_journal_volume 32
_journal_year 2013
_chemical_formula_sum 'C38 H34 Cu F18 N8 P3'
_chemical_formula_weight 1101.18
_chemical_name_systematic
; 
 ? 
;
_space_group_IT_number 14
_symmetry_cell_setting monoclinic
_symmetry_space_group_name_Hall '-P 2ybc'
_symmetry_space_group_name_H-M 'P 1 21/c 1'
_atom_sites_solution_hydrogens geom
_atom_sites_solution_primary direct
_atom_sites_solution_secondary difmap
_audit_creation_method SHELXL-97
_cell_angle_alpha 90.00
_cell_angle_beta 94.871(7)
_cell_angle_gamma 90.00
_cell_formula_units_Z 4
_cell_length_a 15.1997(12)
_cell_length_b 21.2891(15)
_cell_length_c 14.0955(11)
_cell_measurement_reflns_used 2749
_cell_measurement_temperature 293(2)
_cell_measurement_theta_max 29.1488
_cell_measurement_theta_min 3.1638
_cell_volume 4544.7(6)
_computing_structure_refinement 'SHELXL-97 (Sheldrick, 1997)'
_computing_structure_solution 'SHELXS-97 (Sheldrick, 1990)'
_diffrn_ambient_temperature 293(2)
_diffrn_measured_fraction_theta_full 0.997
_diffrn_measured_fraction_theta_max 0.997
_diffrn_radiation_monochromator graphite
_diffrn_radiation_source 'fine-focus sealed tube'
_diffrn_radiation_type MoK\a
_diffrn_radiation_wavelength 0.71073
_diffrn_reflns_av_R_equivalents 0.0411
_diffrn_reflns_av_sigmaI/netI 0.0597
_diffrn_reflns_limit_h_max 18
_diffrn_reflns_limit_h_min -16
_diffrn_reflns_limit_k_max 21
_diffrn_reflns_limit_k_min -25
_diffrn_reflns_limit_l_max 14
_diffrn_reflns_limit_l_min -16
_diffrn_reflns_number 17523
_diffrn_reflns_theta_full 25.01
_diffrn_reflns_theta_max 25.01
_diffrn_reflns_theta_min 3.17
_exptl_absorpt_coefficient_mu 0.700
_exptl_absorpt_correction_T_max 0.8844
_exptl_absorpt_correction_T_min 0.8727
_exptl_absorpt_correction_type multi-scan
_exptl_absorpt_process_details sadabs
_exptl_crystal_colour red
_exptl_crystal_density_diffrn 1.609
_exptl_crystal_density_method 'not measured'
_exptl_crystal_description platelet
_exptl_crystal_F_000 2216
_exptl_crystal_size_max 0.20
_exptl_crystal_size_mid 0.19
_exptl_crystal_size_min 0.18
_refine_diff_density_max 1.014
_refine_diff_density_min -0.512
_refine_diff_density_rms 0.107
_refine_ls_extinction_method none
_refine_ls_goodness_of_fit_ref 1.392
_refine_ls_hydrogen_treatment constr
_refine_ls_matrix_type full
_refine_ls_number_parameters 615
_refine_ls_number_reflns 7987
_refine_ls_number_restraints 56
_refine_ls_restrained_S_all 1.426
_refine_ls_R_factor_all 0.1751
_refine_ls_R_factor_gt 0.1126
_refine_ls_shift/su_max 0.000
_refine_ls_shift/su_mean 0.000
_refine_ls_structure_factor_coef Fsqd
_refine_ls_weighting_details 'calc w=1/[\s^2^(Fo^2^)+(0.1500P)^2^+0.0000P] where P=(Fo^2^+2Fc^2^)/3'
_refine_ls_weighting_scheme calc
_refine_ls_wR_factor_gt 0.3000
_refine_ls_wR_factor_ref 0.3473
_reflns_number_gt 4294
_reflns_number_total 7987
_reflns_threshold_expression >2sigma(I)
_cod_data_source_file om400738c_si_002.cif
_cod_data_source_block 12
_cod_depositor_comments
;
The following automatic conversions were performed:

'_symmetry_cell_setting' value 'Monoclinic' changed to 'monoclinic'
according to /home/saulius/struct/CIF-dictionaries/cif_core.dic
dictionary named 'cif_core.dic' version 2.4.2 from 2011-04-26.

Automatic conversion script
Id: cif_fix_values 1891 2012-01-12 08:04:46Z andrius 
;
_cod_original_sg_symbol_H-M 'P2(1)/c  '
_cod_database_code 4081647

loop_
_symmetry_equiv_pos_as_xyz
'x, y, z'
'-x, y+1/2, -z+1/2'
'-x, -y, -z'
'x, -y-1/2, z-1/2'

loop_
_atom_site_label
_atom_site_type_symbol
_atom_site_fract_x
_atom_site_fract_y
_atom_site_fract_z
_atom_site_U_iso_or_equiv
_atom_site_adp_type
_atom_site_occupancy
_atom_site_symmetry_multiplicity
_atom_site_calc_flag
_atom_site_refinement_flags
Cu1 Cu 0.21166(7) 0.48095(5) 0.71536(7) 0.0741(4) Uani 1 1 d .
C1 C 0.0387(8) 0.5263(6) 0.6218(8) 0.121(4) Uani 1 1 d .
H1 H 0.0123 0.4923 0.6496 0.145 Uiso 1 1 calc R
C2 C -0.0150(11) 0.5682(8) 0.5701(11) 0.155(5) Uani 1 1 d U
H2 H -0.0760 0.5630 0.5642 0.186 Uiso 1 1 calc R
C3 C 0.0226(11) 0.6169(8) 0.5282(12) 0.166(5) Uani 1 1 d U
H3 H -0.0133 0.6455 0.4933 0.199 Uiso 1 1 calc R
C4 C 0.1148(7) 0.6262(7) 0.5355(9) 0.132(5) Uani 1 1 d .
C5 C 0.1629(6) 0.5798(5) 0.5906(6) 0.089(3) Uani 1 1 d .
C6 C 0.1549(11) 0.6742(8) 0.4972(11) 0.159(5) Uani 1 1 d U
H6 H 0.1213 0.7039 0.4620 0.191 Uiso 1 1 calc R
C7 C 0.2461(10) 0.6807(7) 0.5089(10) 0.143(4) Uani 1 1 d U
H7 H 0.2729 0.7142 0.4802 0.172 Uiso 1 1 calc R
C8 C 0.2985(7) 0.6369(5) 0.5641(8) 0.102(3) Uani 1 1 d .
C9 C 0.2582(6) 0.5874(4) 0.6066(6) 0.079(2) Uani 1 1 d .
C10 C 0.3889(7) 0.6400(5) 0.5816(8) 0.108(3) Uani 1 1 d .
H10 H 0.4188 0.6732 0.5560 0.130 Uiso 1 1 calc R
C11 C 0.4365(6) 0.5963(4) 0.6352(6) 0.086(3) Uani 1 1 d .
H11 H 0.4976 0.5984 0.6456 0.103 Uiso 1 1 calc R
C12 C 0.3882(5) 0.5483(3) 0.6733(5) 0.0643(19) Uani 1 1 d .
C13 C 0.4698(6) 0.4495(4) 0.7028(6) 0.077(2) Uani 1 1 d .
C14 C 0.4757(9) 0.4319(6) 0.6050(7) 0.123(4) Uani 1 1 d .
H14A H 0.4186 0.4355 0.5708 0.185 Uiso 1 1 calc R
H14B H 0.4960 0.3893 0.6021 0.185 Uiso 1 1 calc R
H14C H 0.5165 0.4593 0.5769 0.185 Uiso 1 1 calc R
C15 C 0.4388(8) 0.5008(4) 0.8314(7) 0.096(3) Uani 1 1 d .
H15 H 0.4177 0.5312 0.8710 0.116 Uiso 1 1 calc R
C16 C 0.4809(7) 0.4474(5) 0.8584(7) 0.100(3) Uani 1 1 d .
H16 H 0.4946 0.4344 0.9209 0.120 Uiso 1 1 calc R
C17 C 0.5473(6) 0.3567(4) 0.7809(8) 0.100(3) Uani 1 1 d D
H17A H 0.5243 0.3313 0.7273 0.120 Uiso 1 1 calc R
H17B H 0.5359 0.3344 0.8386 0.120 Uiso 1 1 calc R
C18 C 0.6430(8) 0.3632(7) 0.7776(10) 0.136(4) Uani 1 1 d DU
H18 H 0.6763 0.3299 0.8040 0.163 Uiso 1 1 calc R
C19 C 0.6877(13) 0.4076(11) 0.744(2) 0.296(16) Uani 1 1 d DU
H19A H 0.6589 0.4425 0.7163 0.356 Uiso 1 1 calc R
H19B H 0.7489 0.4051 0.7470 0.356 Uiso 1 1 calc R
C20 C 0.2788(6) 0.3493(4) 0.6937(7) 0.092(3) Uani 1 1 d .
H20 H 0.2736 0.3564 0.6283 0.111 Uiso 1 1 calc R
C21 C 0.3117(7) 0.2938(5) 0.7261(10) 0.105(3) Uani 1 1 d .
H21 H 0.3302 0.2641 0.6838 0.127 Uiso 1 1 calc R
C22 C 0.3173(7) 0.2822(4) 0.8162(12) 0.112(4) Uani 1 1 d .
H22 H 0.3367 0.2428 0.8376 0.135 Uiso 1 1 calc R
C23 C 0.2944(5) 0.3286(4) 0.8849(7) 0.078(2) Uani 1 1 d .
C24 C 0.2617(4) 0.3852(3) 0.8447(6) 0.0591(17) Uani 1 1 d .
C25 C 0.3007(7) 0.3211(6) 0.9819(9) 0.111(4) Uani 1 1 d .
H25 H 0.3193 0.2826 1.0077 0.134 Uiso 1 1 calc R
C26 C 0.2807(6) 0.3680(7) 1.0413(8) 0.112(4) Uani 1 1 d .
H26 H 0.2878 0.3619 1.1068 0.135 Uiso 1 1 calc R
C27 C 0.2488(6) 0.4264(5) 1.0040(6) 0.088(3) Uani 1 1 d .
C28 C 0.2393(4) 0.4353(3) 0.9052(5) 0.0604(18) Uani 1 1 d .
C29 C 0.2261(7) 0.4784(7) 1.0604(7) 0.123(5) Uani 1 1 d .
H29 H 0.2314 0.4754 1.1265 0.147 Uiso 1 1 calc R
C30 C 0.1960(7) 0.5337(6) 1.0168(7) 0.117(4) Uani 1 1 d .
H30 H 0.1842 0.5690 1.0524 0.141 Uiso 1 1 calc R
C31 C 0.1843(5) 0.5343(4) 0.9190(6) 0.078(2) Uani 1 1 d .
C32 C 0.1897(7) 0.6414(5) 0.8423(9) 0.116(4) Uani 1 1 d .
H32 H 0.2504 0.6483 0.8492 0.140 Uiso 1 1 calc R
C33 C 0.1276(7) 0.6808(5) 0.8023(11) 0.136(5) Uani 1 1 d .
H33 H 0.1371 0.7204 0.7772 0.163 Uiso 1 1 calc R
C34 C 0.0581(6) 0.5957(4) 0.8471(8) 0.097(3) Uani 1 1 d .
C35 C -0.0113(6) 0.5518(4) 0.8689(10) 0.120(4) Uani 1 1 d .
H35A H -0.0245 0.5574 0.9338 0.180 Uiso 1 1 calc R
H35B H 0.0084 0.5096 0.8600 0.180 Uiso 1 1 calc R
H35C H -0.0634 0.5597 0.8272 0.180 Uiso 1 1 calc R
C36 C -0.0466(8) 0.6836(5) 0.7817(9) 0.140(4) Uani 1 1 d DU
H36A H -0.0413 0.7177 0.7369 0.168 Uiso 1 1 calc R
H36B H -0.0893 0.6536 0.7539 0.168 Uiso 1 1 calc R
C37 C -0.0752(8) 0.7085(6) 0.8748(9) 0.130(4) Uani 1 1 d DU
H37 H -0.0672 0.6797 0.9244 0.156 Uiso 1 1 calc R
C38 C -0.1083(15) 0.7610(9) 0.9001(18) 0.261(10) Uani 1 1 d DU
H38A H -0.1189 0.7931 0.8557 0.313 Uiso 1 1 calc R
H38B H -0.1215 0.7669 0.9627 0.313 Uiso 1 1 calc R
F1 F 0.7939(5) 0.5457(5) 0.6787(6) 0.176(3) Uani 1 1 d .
F2 F 0.7855(6) 0.6342(7) 0.5996(13) 0.271(8) Uani 1 1 d .
F3 F 0.7143(11) 0.6289(6) 0.7095(6) 0.253(7) Uani 1 1 d .
F4 F 0.6458(4) 0.6294(3) 0.5741(5) 0.137(2) Uani 1 1 d .
F5 F 0.6499(6) 0.5425(5) 0.6487(18) 0.373(13) Uani 1 1 d .
F6 F 0.7409(10) 0.5576(8) 0.5364(6) 0.260(8) Uani 1 1 d .
F7 F 0.5056(7) 0.6353(5) 0.9474(11) 0.243(6) Uani 1 1 d .
F8 F 0.5011(7) 0.7297(8) 0.9794(13) 0.332(10) Uani 1 1 d .
F9 F 0.3884(8) 0.7442(5) 0.8765(11) 0.263(6) Uani 1 1 d .
F10 F 0.3965(5) 0.6515(6) 0.8351(8) 0.235(6) Uani 1 1 d .
F11 F 0.5215(6) 0.7068(7) 0.8498(8) 0.251(7) Uani 1 1 d .
F12 F 0.3789(7) 0.6723(11) 0.9719(8) 0.346(12) Uani 1 1 d .
F13 F 0.0892(4) 0.5866(3) 0.1958(5) 0.128(2) Uani 1 1 d .
F14 F 0.0645(6) 0.6811(3) 0.2489(7) 0.198(5) Uani 1 1 d .
F15 F -0.0389(6) 0.6131(6) 0.2375(9) 0.235(6) Uani 1 1 d .
F16 F -0.0476(6) 0.6937(4) 0.1393(6) 0.179(4) Uani 1 1 d .
F17 F -0.0285(7) 0.5993(3) 0.0889(8) 0.199(4) Uani 1 1 d .
F18 F 0.0752(7) 0.6634(6) 0.0891(9) 0.227(5) Uani 1 1 d .
N1 N 0.5001(5) 0.4156(3) 0.7786(5) 0.0808(19) Uani 1 1 d .
N2 N 0.4329(4) 0.5015(3) 0.7317(5) 0.0712(17) Uani 1 1 d .
N3 N 0.3015(4) 0.5432(3) 0.6619(4) 0.0611(15) Uani 1 1 d .
N4 N 0.1256(4) 0.5315(4) 0.6343(5) 0.090(2) Uani 1 1 d .
N5 N 0.0464(5) 0.6507(3) 0.8060(7) 0.109(3) Uani 1 1 d U
N6 N 0.1450(4) 0.5883(3) 0.8712(5) 0.082(2) Uani 1 1 d .
N7 N 0.2067(4) 0.4884(3) 0.8633(4) 0.0551(14) Uani 1 1 d .
N8 N 0.2535(4) 0.3944(3) 0.7506(5) 0.0666(16) Uani 1 1 d .
P1 P 0.71870(17) 0.58479(15) 0.62537(19) 0.0986(9) Uani 1 1 d .
P2 P 0.44971(16) 0.69081(11) 0.9088(2) 0.0856(7) Uani 1 1 d .
P3 P 0.02132(18) 0.64128(11) 0.1689(2) 0.0929(8) Uani 1 1 d .

loop_
_atom_site_aniso_label
_atom_site_aniso_U_11
_atom_site_aniso_U_22
_atom_site_aniso_U_33
_atom_site_aniso_U_23
_atom_site_aniso_U_13
_atom_site_aniso_U_12
Cu1 0.0714(7) 0.0768(8) 0.0741(7) 0.0173(5) 0.0062(5) -0.0037(5)
C1 0.078(8) 0.156(10) 0.126(9) 0.032(7) -0.015(6) 0.004(7)
C2 0.113(8) 0.180(9) 0.169(9) 0.025(8) 0.003(7) 0.012(7)
C3 0.138(9) 0.174(9) 0.180(9) 0.028(8) -0.013(7) 0.046(8)
C4 0.065(7) 0.170(11) 0.162(10) 0.080(9) 0.012(6) 0.021(7)
C5 0.060(5) 0.113(7) 0.094(6) 0.044(5) 0.015(4) 0.026(5)
C6 0.151(9) 0.161(8) 0.163(8) 0.060(7) 0.004(7) 0.020(8)
C7 0.133(8) 0.135(7) 0.163(8) 0.068(7) 0.018(7) -0.005(7)
C8 0.077(7) 0.109(7) 0.125(7) 0.056(6) 0.030(6) 0.015(6)
C9 0.069(5) 0.093(6) 0.076(5) 0.035(5) 0.021(4) 0.017(5)
C10 0.097(8) 0.090(7) 0.143(9) 0.045(6) 0.035(7) -0.007(6)
C11 0.063(5) 0.091(6) 0.106(6) 0.025(5) 0.026(5) -0.005(5)
C12 0.059(5) 0.067(4) 0.067(4) 0.012(4) 0.004(4) 0.006(4)
C13 0.062(5) 0.084(6) 0.084(6) -0.016(5) 0.003(4) -0.011(4)
C14 0.151(11) 0.122(8) 0.094(7) -0.034(6) -0.004(7) 0.022(8)
C15 0.133(9) 0.075(6) 0.080(6) -0.008(5) 0.000(5) 0.023(6)
C16 0.111(8) 0.105(7) 0.081(6) -0.009(6) -0.010(5) 0.019(6)
C17 0.085(7) 0.077(6) 0.136(8) -0.003(5) -0.012(6) 0.011(5)
C18 0.135(5) 0.134(5) 0.137(5) -0.002(3) 0.010(3) 0.004(3)
C19 0.148(17) 0.29(3) 0.44(4) 0.18(3) -0.069(19) 0.004(16)
C20 0.089(7) 0.073(6) 0.114(7) -0.028(5) 0.002(5) 0.000(5)
C21 0.105(8) 0.084(8) 0.126(9) -0.030(7) 0.002(7) 0.013(6)
C22 0.088(7) 0.042(5) 0.208(13) 0.005(7) 0.020(8) 0.008(4)
C23 0.049(5) 0.077(6) 0.108(7) 0.026(5) 0.004(4) -0.004(4)
C24 0.041(4) 0.055(4) 0.082(5) 0.006(4) 0.011(3) -0.006(3)
C25 0.088(8) 0.122(9) 0.125(9) 0.050(8) 0.016(7) 0.022(6)
C26 0.074(7) 0.174(11) 0.088(7) 0.064(8) 0.006(5) 0.027(7)
C27 0.058(5) 0.130(8) 0.074(5) 0.003(5) -0.003(4) 0.025(5)
C28 0.046(4) 0.075(5) 0.060(4) 0.006(4) 0.005(3) 0.005(3)
C29 0.089(7) 0.214(14) 0.062(5) -0.018(7) -0.011(5) 0.061(8)
C30 0.101(8) 0.160(10) 0.087(7) -0.050(7) -0.014(6) 0.050(7)
C31 0.059(5) 0.086(6) 0.087(6) -0.028(5) -0.013(4) 0.014(4)
C32 0.066(6) 0.088(7) 0.190(11) -0.031(7) -0.014(7) 0.005(6)
C33 0.075(7) 0.064(6) 0.266(16) -0.007(7) -0.004(8) -0.010(5)
C34 0.068(6) 0.057(5) 0.159(9) -0.026(5) -0.025(6) 0.000(4)
C35 0.071(6) 0.067(5) 0.214(12) 0.003(6) -0.037(7) -0.011(5)
C36 0.116(7) 0.116(7) 0.180(8) 0.036(6) -0.040(7) -0.040(6)
C37 0.117(6) 0.119(5) 0.156(6) 0.004(4) 0.023(4) 0.013(4)
C38 0.257(13) 0.253(12) 0.274(13) -0.026(9) 0.040(9) -0.006(9)
F1 0.108(5) 0.228(8) 0.184(7) 0.078(7) -0.025(5) 0.028(6)
F2 0.099(7) 0.304(15) 0.41(2) 0.161(15) 0.001(9) 0.007(8)
F3 0.43(2) 0.213(10) 0.114(6) -0.037(6) -0.015(9) 0.063(11)
F4 0.087(4) 0.140(5) 0.177(6) -0.020(4) -0.037(4) 0.021(4)
F5 0.092(6) 0.172(9) 0.85(4) 0.216(16) 0.037(12) -0.013(6)
F6 0.296(15) 0.343(16) 0.135(7) -0.073(9) -0.021(8) 0.181(14)
F7 0.146(8) 0.170(8) 0.396(16) 0.071(9) -0.071(9) 0.025(6)
F8 0.130(8) 0.400(18) 0.46(2) -0.313(18) -0.028(10) -0.001(10)
F9 0.202(11) 0.183(9) 0.403(17) 0.053(10) 0.018(10) 0.113(8)
F10 0.100(6) 0.326(13) 0.271(11) -0.160(11) -0.023(6) 0.012(7)
F11 0.111(6) 0.408(18) 0.239(10) 0.131(12) 0.054(7) -0.027(9)
F12 0.131(7) 0.74(3) 0.171(9) 0.161(14) 0.007(6) -0.111(13)
F13 0.103(4) 0.088(4) 0.187(6) -0.024(4) -0.011(4) 0.016(3)
F14 0.212(9) 0.115(5) 0.250(10) -0.093(6) -0.087(7) 0.044(6)
F15 0.117(7) 0.299(13) 0.293(13) 0.134(11) 0.051(7) 0.000(8)
F16 0.198(8) 0.140(6) 0.191(7) -0.050(5) -0.040(6) 0.077(6)
F17 0.231(10) 0.096(4) 0.251(10) -0.023(6) -0.092(8) 0.011(6)
F18 0.159(8) 0.266(11) 0.263(11) 0.102(10) 0.062(8) 0.020(8)
N1 0.069(5) 0.072(4) 0.097(5) 0.005(4) -0.023(4) 0.003(3)
N2 0.055(4) 0.071(4) 0.086(5) -0.001(4) 0.005(3) 0.003(3)
N3 0.054(4) 0.066(4) 0.065(3) 0.011(3) 0.011(3) 0.005(3)
N4 0.045(4) 0.135(6) 0.090(5) 0.031(5) 0.007(3) 0.003(4)
N5 0.061(5) 0.049(4) 0.208(9) -0.015(5) -0.036(5) 0.000(3)
N6 0.049(4) 0.069(4) 0.125(6) -0.029(4) -0.014(4) 0.010(3)
N7 0.050(3) 0.054(3) 0.061(3) -0.005(3) 0.004(3) 0.008(3)
N8 0.062(4) 0.063(4) 0.075(4) -0.013(3) 0.011(3) -0.012(3)
P1 0.0636(16) 0.139(2) 0.0911(17) -0.0130(16) -0.0071(13) 0.0049(16)
P2 0.0672(15) 0.0755(14) 0.1130(18) -0.0027(13) 0.0023(13) 0.0054(12)
P3 0.0830(18) 0.0661(14) 0.129(2) -0.0150(14) 0.0081(15) -0.0013(12)

loop_
_atom_type_symbol
_atom_type_description
_atom_type_scat_dispersion_real
_atom_type_scat_dispersion_imag
_atom_type_scat_source
C C 0.0033 0.0016 'International Tables Vol C Tables 4.2.6.8 and 6.1.1.4'
H H 0.0000 0.0000 'International Tables Vol C Tables 4.2.6.8 and 6.1.1.4'
N N 0.0061 0.0033 'International Tables Vol C Tables 4.2.6.8 and 6.1.1.4'
F F 0.0171 0.0103 'International Tables Vol C Tables 4.2.6.8 and 6.1.1.4'
P P 0.1023 0.0942 'International Tables Vol C Tables 4.2.6.8 and 6.1.1.4'
Cu Cu 0.3201 1.2651 'International Tables Vol C Tables 4.2.6.8 and 6.1.1.4'

loop_
_geom_angle_atom_site_label_1
_geom_angle_atom_site_label_2
_geom_angle_atom_site_label_3
_geom_angle
N4 Cu1 N8 145.6(3)
N4 Cu1 N3 82.4(3)
N8 Cu1 N3 118.1(2)
N4 Cu1 N7 117.1(3)
N8 Cu1 N7 82.0(2)
N3 Cu1 N7 113.0(2)
N4 C1 C2 123.8(12)
C3 C2 C1 118.5(15)
C2 C3 C4 122.2(14)
C6 C4 C3 124.4(13)
C6 C4 C5 121.7(11)
C3 C4 C5 113.8(11)
N4 C5 C4 124.4(8)
N4 C5 C9 117.8(7)
C4 C5 C9 117.7(8)
C4 C6 C7 121.1(13)
C6 C7 C8 120.5(11)
C10 C8 C9 115.6(8)
C10 C8 C7 124.9(10)
C9 C8 C7 119.5(10)
N3 C9 C8 124.5(8)
N3 C9 C5 116.0(7)
C8 C9 C5 119.4(8)
C11 C10 C8 122.6(8)
C10 C11 C12 116.2(8)
N3 C12 C11 124.6(7)
N3 C12 N2 115.7(6)
C11 C12 N2 119.6(7)
N2 C13 N1 109.4(7)
N2 C13 C14 125.2(9)
N1 C13 C14 125.4(9)
C16 C15 N2 106.4(8)
C15 C16 N1 108.4(8)
N1 C17 C18 114.2(9)
C19 C18 C17 129.9(15)
N8 C20 C21 123.1(10)
C22 C21 C20 119.6(10)
C21 C22 C23 121.9(9)
C25 C23 C24 119.6(9)
C25 C23 C22 126.0(10)
C24 C23 C22 114.4(9)
N8 C24 C23 121.7(7)
N8 C24 C28 118.6(6)
C23 C24 C28 119.7(7)
C26 C25 C23 122.0(10)
C25 C26 C27 120.3(9)
C28 C27 C26 119.3(9)
C28 C27 C29 116.3(9)
C26 C27 C29 124.5(10)
N7 C28 C27 123.4(7)
N7 C28 C24 117.5(6)
C27 C28 C24 119.1(7)
C30 C29 C27 119.9(9)
C31 C30 C29 117.6(9)
N7 C31 C30 124.9(8)
N7 C31 N6 115.6(7)
C30 C31 N6 119.4(8)
C33 C32 N6 106.5(9)
C32 C33 N5 106.8(10)
N5 C34 N6 108.1(8)
N5 C34 C35 126.1(8)
N6 C34 C35 125.7(9)
C37 C36 N5 106.5(9)
C38 C37 C36 133.7(16)
C13 N1 C16 107.8(7)
C13 N1 C17 128.6(8)
C16 N1 C17 123.6(8)
C13 N2 C15 107.9(7)
C13 N2 C12 127.0(7)
C15 N2 C12 124.9(7)
C12 N3 C9 116.4(6)
C12 N3 Cu1 133.3(5)
C9 N3 Cu1 110.3(5)
C1 N4 C5 117.2(8)
C1 N4 Cu1 129.3(7)
C5 N4 Cu1 113.3(5)
C34 N5 C33 109.8(8)
C34 N5 C36 125.1(8)
C33 N5 C36 124.3(8)
C34 N6 C32 108.9(8)
C34 N6 C31 125.0(8)
C32 N6 C31 126.2(7)
C31 N7 C28 117.7(6)
C31 N7 Cu1 132.9(5)
C28 N7 Cu1 109.2(4)
C20 N8 C24 119.1(7)
C20 N8 Cu1 128.2(6)
C24 N8 Cu1 112.5(5)
F5 P1 F6 100.1(12)
F5 P1 F3 97.3(11)
F6 P1 F3 162.4(10)
F5 P1 F2 175.0(6)
F6 P1 F2 82.0(9)
F3 P1 F2 80.5(9)
F5 P1 F1 94.2(6)
F6 P1 F1 89.4(6)
F3 P1 F1 91.9(6)
F2 P1 F1 90.4(5)
F5 P1 F4 89.2(5)
F6 P1 F4 92.8(5)
F3 P1 F4 84.9(5)
F2 P1 F4 86.1(5)
F1 P1 F4 175.6(5)
F11 P2 F8 82.8(8)
F11 P2 F12 177.3(8)
F8 P2 F12 96.5(10)
F11 P2 F9 97.1(7)
F8 P2 F9 93.4(9)
F12 P2 F9 85.5(9)
F11 P2 F10 96.8(8)
F8 P2 F10 179.2(11)
F12 P2 F10 83.9(8)
F9 P2 F10 86.0(8)
F11 P2 F7 87.9(8)
F8 P2 F7 87.0(8)
F12 P2 F7 89.5(9)
F9 P2 F7 175.0(8)
F10 P2 F7 93.7(7)
F15 P3 F14 89.6(7)
F15 P3 F18 171.7(8)
F14 P3 F18 98.7(7)
F15 P3 F16 91.4(6)
F14 P3 F16 92.2(4)
F18 P3 F16 88.5(6)
F15 P3 F13 88.4(5)
F14 P3 F13 90.0(4)
F18 P3 F13 91.4(5)
F16 P3 F13 177.8(4)
F15 P3 F17 87.3(7)
F14 P3 F17 176.7(7)
F18 P3 F17 84.5(7)
F16 P3 F17 86.7(4)
F13 P3 F17 91.0(4)

loop_
_geom_bond_atom_site_label_1
_geom_bond_atom_site_label_2
_geom_bond_distance
Cu1 N4 1.980(7)
Cu1 N8 1.999(6)
Cu1 N3 2.089(6)
Cu1 N7 2.099(5)
C1 N4 1.323(13)
C1 C2 1.376(17)
C2 C3 1.344(19)
C3 C4 1.410(18)
C4 C6 1.327(17)
C4 C5 1.420(13)
C5 N4 1.346(11)
C5 C9 1.456(12)
C6 C7 1.389(18)
C7 C8 1.417(15)
C8 C10 1.378(14)
C8 C9 1.380(12)
C9 N3 1.357(9)
C10 C11 1.366(13)
C11 C12 1.391(11)
C12 N3 1.319(9)
C12 N2 1.427(9)
C13 N2 1.320(10)
C13 N1 1.338(10)
C13 C14 1.439(12)
C15 C16 1.342(13)
C15 N2 1.401(11)
C16 N1 1.367(11)
C17 N1 1.443(11)
C17 C18 1.466(9)
C18 C19 1.279(10)
C20 N8 1.328(10)
C20 C21 1.347(14)
C21 C22 1.289(15)
C22 C23 1.446(15)
C23 C25 1.373(14)
C23 C24 1.405(11)
C24 N8 1.336(9)
C24 C28 1.424(10)
C25 C26 1.354(15)
C26 C27 1.420(14)
C27 C28 1.400(11)
C27 C29 1.423(14)
C28 N7 1.350(8)
C29 C30 1.387(15)
C30 C31 1.375(13)
C31 N7 1.318(9)
C31 N6 1.437(11)
C32 C33 1.349(14)
C32 N6 1.398(13)
C33 N5 1.396(13)
C34 N5 1.312(12)
C34 N6 1.344(10)
C34 C35 1.462(14)
C36 C37 1.512(9)
C36 N5 1.588(13)
C37 C38 1.290(10)
F1 P1 1.556(7)
F2 P1 1.526(11)
F3 P1 1.517(9)
F4 P1 1.586(6)
F5 P1 1.440(9)
F6 P1 1.448(8)
F7 P2 1.528(9)
F8 P2 1.468(9)
F9 P2 1.515(9)
F10 P2 1.514(8)
F11 P2 1.467(8)
F12 P2 1.506(9)
F13 P3 1.580(6)
F14 P3 1.516(7)
F15 P3 1.512(9)
F16 P3 1.562(7)
F17 P3 1.580(8)
F18 P3 1.520(9)

loop_
_geom_torsion_atom_site_label_1
_geom_torsion_atom_site_label_2
_geom_torsion_atom_site_label_3
_geom_torsion_atom_site_label_4
_geom_torsion
N4 C1 C2 C3 1(2)
C1 C2 C3 C4 0(2)
C2 C3 C4 C6 -178.5(17)
C2 C3 C4 C5 0(2)
C6 C4 C5 N4 177.2(13)
C3 C4 C5 N4 -1.2(19)
C6 C4 C5 C9 2(2)
C3 C4 C5 C9 -176.6(11)
C3 C4 C6 C7 178.8(15)
C5 C4 C6 C7 1(2)
C4 C6 C7 C8 -2(2)
C6 C7 C8 C10 -178.5(14)
C6 C7 C8 C9 0(2)
C10 C8 C9 N3 -0.6(16)
C7 C8 C9 N3 -179.1(10)
C10 C8 C9 C5 -178.9(9)
C7 C8 C9 C5 2.6(16)
N4 C5 C9 N3 2.4(13)
C4 C5 C9 N3 178.2(9)
N4 C5 C9 C8 -179.1(9)
C4 C5 C9 C8 -3.4(15)
C9 C8 C10 C11 1.8(17)
C7 C8 C10 C11 -179.8(11)
C8 C10 C11 C12 -1.2(16)
C10 C11 C12 N3 -0.8(13)
C10 C11 C12 N2 -178.8(8)
N2 C15 C16 N1 -0.5(12)
N1 C17 C18 C19 -25(3)
N8 C20 C21 C22 1.9(17)
C20 C21 C22 C23 -3.9(18)
C21 C22 C23 C25 -178.0(11)
C21 C22 C23 C24 3.1(14)
C25 C23 C24 N8 -179.3(8)
C22 C23 C24 N8 -0.3(10)
C25 C23 C24 C28 2.9(11)
C22 C23 C24 C28 -178.1(7)
C24 C23 C25 C26 -3.5(15)
C22 C23 C25 C26 177.6(10)
C23 C25 C26 C27 2.5(17)
C25 C26 C27 C28 -0.8(15)
C25 C26 C27 C29 -179.9(11)
C26 C27 C28 N7 177.7(8)
C29 C27 C28 N7 -3.1(13)
C26 C27 C28 C24 0.2(12)
C29 C27 C28 C24 179.4(8)
N8 C24 C28 N7 3.2(9)
C23 C24 C28 N7 -178.9(6)
N8 C24 C28 C27 -179.2(7)
C23 C24 C28 C27 -1.3(10)
C28 C27 C29 C30 0.4(16)
C26 C27 C29 C30 179.6(11)
C27 C29 C30 C31 3.9(17)
C29 C30 C31 N7 -6.3(16)
C29 C30 C31 N6 173.8(10)
N6 C32 C33 N5 -1.0(14)
N5 C36 C37 C38 135(2)
N2 C13 N1 C16 0.5(10)
C14 C13 N1 C16 -179.1(10)
N2 C13 N1 C17 -177.8(8)
C14 C13 N1 C17 2.6(14)
C15 C16 N1 C13 0.0(12)
C15 C16 N1 C17 178.4(9)
C18 C17 N1 C13 85.4(12)
C18 C17 N1 C16 -92.6(13)
N1 C13 N2 C15 -0.7(9)
C14 C13 N2 C15 178.9(10)
N1 C13 N2 C12 -176.0(7)
C14 C13 N2 C12 3.6(14)
C16 C15 N2 C13 0.7(11)
C16 C15 N2 C12 176.1(8)
N3 C12 N2 C13 96.1(9)
C11 C12 N2 C13 -85.6(11)
N3 C12 N2 C15 -78.4(10)
C11 C12 N2 C15 99.8(10)
C11 C12 N3 C9 1.9(11)
N2 C12 N3 C9 180.0(7)
C11 C12 N3 Cu1 -175.9(6)
N2 C12 N3 Cu1 2.2(10)
C8 C9 N3 C12 -1.1(13)
C5 C9 N3 C12 177.2(7)
C8 C9 N3 Cu1 177.2(8)
C5 C9 N3 Cu1 -4.5(9)
N4 Cu1 N3 C12 -178.1(7)
N8 Cu1 N3 C12 -27.4(8)
N7 Cu1 N3 C12 65.7(7)
N4 Cu1 N3 C9 4.0(5)
N8 Cu1 N3 C9 154.7(5)
N7 Cu1 N3 C9 -112.2(5)
C2 C1 N4 C5 -2.4(18)
C2 C1 N4 Cu1 173.6(10)
C4 C5 N4 C1 2.4(16)
C9 C5 N4 C1 177.8(9)
C4 C5 N4 Cu1 -174.2(9)
C9 C5 N4 Cu1 1.2(11)
N8 Cu1 N4 C1 51.0(12)
N3 Cu1 N4 C1 -178.9(10)
N7 Cu1 N4 C1 -67.0(11)
N8 Cu1 N4 C5 -132.9(7)
N3 Cu1 N4 C5 -2.8(7)
N7 Cu1 N4 C5 109.2(7)
N6 C34 N5 C33 0.1(13)
C35 C34 N5 C33 176.4(11)
N6 C34 N5 C36 -169.2(9)
C35 C34 N5 C36 7.1(17)
C32 C33 N5 C34 0.6(15)
C32 C33 N5 C36 170.0(10)
C37 C36 N5 C34 75.5(12)
C37 C36 N5 C33 -92.3(14)
N5 C34 N6 C32 -0.8(11)
C35 C34 N6 C32 -177.0(11)
N5 C34 N6 C31 179.2(8)
C35 C34 N6 C31 2.9(15)
C33 C32 N6 C34 1.1(12)
C33 C32 N6 C31 -178.8(9)
N7 C31 N6 C34 88.9(11)
C30 C31 N6 C34 -91.1(11)
N7 C31 N6 C32 -91.1(11)
C30 C31 N6 C32 88.8(13)
C30 C31 N7 C28 3.7(13)
N6 C31 N7 C28 -176.3(7)
C30 C31 N7 Cu1 -171.0(8)
N6 C31 N7 Cu1 9.0(11)
C27 C28 N7 C31 1.2(11)
C24 C28 N7 C31 178.7(7)
C27 C28 N7 Cu1 177.1(6)
C24 C28 N7 Cu1 -5.4(7)
N4 Cu1 N7 C31 -30.6(8)
N8 Cu1 N7 C31 179.6(7)
N3 Cu1 N7 C31 62.5(7)
N4 Cu1 N7 C28 154.3(5)
N8 Cu1 N7 C28 4.6(5)
N3 Cu1 N7 C28 -112.6(5)
C21 C20 N8 C24 0.9(13)
C21 C20 N8 Cu1 175.3(8)
C23 C24 N8 C20 -1.6(10)
C28 C24 N8 C20 176.3(7)
C23 C24 N8 Cu1 -176.8(5)
C28 C24 N8 Cu1 1.0(8)
N4 Cu1 N8 C20 54.8(9)
N3 Cu1 N8 C20 -66.0(7)
N7 Cu1 N8 C20 -177.8(7)
N4 Cu1 N8 C24 -130.4(5)
N3 Cu1 N8 C24 108.7(5)
N7 Cu1 N8 C24 -3.0(5)
